data_4131310
loop_
_publ_author_name
'Jin, Mingoo'
'Seki, Tomohiro'
'Ito, Hajime'

_publ_section_title
;
 Mechano-Responsive Luminescence via Crystal-to-Crystal Phase Transitions
 between Chiral and Non-Chiral Space Groups.
;
_journal_issue 22
_journal_name_full 'Journal of the American Chemical Society'
_journal_page_first 7452
_journal_page_last 7455
_journal_paper_doi 10.1021/jacs.7b04073
_journal_volume 139
_journal_year 2017
_chemical_absolute_configuration 'CHOOSE rm ad rmad syn or unk'
_chemical_formula_moiety 'C19 H14 Au N'
_chemical_formula_sum 'C19 H14 Au N'
_chemical_formula_weight 453.29
_space_group_crystal_system orthorhombic
_space_group_IT_number 19
_space_group_name_Hall 'P 2ac 2ab'
_space_group_name_H-M_alt 'P 21 21 21'
_atom_sites_solution_hydrogens geom
_atom_sites_solution_primary direct
_atom_sites_solution_secondary difmap
_cell_angle_alpha 90.0000
_cell_angle_beta 90.0000
_cell_angle_gamma 90.0000
_cell_formula_units_Z 8
_cell_length_a 6.0647(3)
_cell_length_b 20.1459(9)
_cell_length_c 25.5946(12)
_cell_measurement_reflns_used 34154
_cell_measurement_temperature 123
_cell_measurement_theta_max 27.48
_cell_measurement_theta_min 3.13
_cell_volume 3127.1(3)
_computing_cell_refinement 'RAPID AUTO'
_computing_data_collection 'RAPID AUTO (Rigaku, ????)'
_computing_data_reduction 'RAPID AUTO'
_computing_molecular_graphics 'CrystalStructure 4.1'
_computing_publication_material 'CrystalStructure 4.1 (Rigaku, 2014)'
_computing_structure_refinement 'SHELXL2013 (Sheldrick, 2008)'
_computing_structure_solution 'SHELXS2013 (Sheldrick, 2008)'
_diffrn_ambient_temperature 123
_diffrn_detector_area_resol_mean 10.000
_diffrn_measured_fraction_theta_full 0.998
_diffrn_measured_fraction_theta_max 0.998
_diffrn_measurement_device_type 'Rigaku R-AXIS RAPID'
_diffrn_measurement_method \w
_diffrn_radiation_type 'Mo K\a'
_diffrn_radiation_wavelength 0.71075
_diffrn_reflns_av_R_equivalents 0.1176
_diffrn_reflns_Laue_measured_fraction_full 0.998
_diffrn_reflns_Laue_measured_fraction_max 0.998
_diffrn_reflns_limit_h_max 7
_diffrn_reflns_limit_h_min -7
_diffrn_reflns_limit_k_max 26
_diffrn_reflns_limit_k_min -26
_diffrn_reflns_limit_l_max 33
_diffrn_reflns_limit_l_min -33
_diffrn_reflns_number 44933
_diffrn_reflns_point_group_measured_fraction_full 0.999
_diffrn_reflns_point_group_measured_fraction_max 0.999
_diffrn_reflns_theta_full 25.242
_diffrn_reflns_theta_max 27.478
_diffrn_reflns_theta_min 3.129
_diffrn_standards_number 0
_exptl_absorpt_coefficient_mu 9.434
_exptl_absorpt_correction_T_max 0.673
_exptl_absorpt_correction_T_min 0.342
_exptl_absorpt_correction_type multi-scan
_exptl_absorpt_process_details 'ABSCOR (Rigaku, 1995)'
_exptl_crystal_colour green
_exptl_crystal_density_diffrn 1.925
_exptl_crystal_density_method 'not measured'
_exptl_crystal_description platelet
_exptl_crystal_F_000 1712.00
_exptl_crystal_size_max 0.339
_exptl_crystal_size_mid 0.092
_exptl_crystal_size_min 0.042
_refine_diff_density_max 2.26
_refine_diff_density_min -2.35
_refine_ls_abs_structure_details
;
 Flack x determined using 2070 quotients [(I+)-(I-)]/[(I+)+(I-)]
 (Parsons, Flack and Wagner, Acta Cryst. B69 (2013) 249-259).
;
_refine_ls_abs_structure_Flack -0.004(12)
_refine_ls_extinction_method none
_refine_ls_goodness_of_fit_ref 1.085
_refine_ls_hydrogen_treatment constr
_refine_ls_number_parameters 307
_refine_ls_number_reflns 7143
_refine_ls_number_restraints 334
_refine_ls_R_factor_all 0.0681
_refine_ls_R_factor_gt 0.0506
_refine_ls_shift/su_max 0.002
_refine_ls_structure_factor_coef Fsqd
_refine_ls_weighting_details 'w = 1/[\s^2^(Fo^2^)+34.7488P] where P=(Fo^2^+2Fc^2^)/3'
_refine_ls_weighting_scheme calc
_refine_ls_wR_factor_gt 0.1162
_refine_ls_wR_factor_ref 0.1264
_reflns_number_gt 5670
_reflns_number_total 7143
_reflns_threshold_expression F^2^>2.0\s(F^2^)
_cod_data_source_file ja7b04073_si_002.cif
_cod_data_source_block 1ch_by_pricking
_cod_original_cell_volume 3127.1(2)
_cod_database_code 4131310

loop_
_space_group_symop_id
_space_group_symop_operation_xyz
1 +X,+Y,+Z
2 1/2+X,1/2-Y,-Z
3 -X,1/2+Y,1/2-Z
4 1/2-X,-Y,1/2+Z

loop_
_atom_site_label
_atom_site_type_symbol
_atom_site_fract_x
_atom_site_fract_y
_atom_site_fract_z
_atom_site_U_iso_or_equiv
_atom_site_adp_type
_atom_site_occupancy
_atom_site_site_symmetry_order
_atom_site_calc_flag
_atom_site_refinement_flags_posn
_atom_site_refinement_flags_adp
Au1 Au 0.50581(10) 0.44016(3) 0.70943(2) 0.02277(15) Uani 1 1 d . .
Au2 Au 1.01633(9) 0.43505(3) 0.74529(2) 0.02326(15) Uani 1 1 d . .
N3 N 0.540(2) 0.3520(5) 0.8108(4) 0.023(2) Uani 1 1 d . U
N5 N 1.010(2) 0.3746(5) 0.6324(5) 0.026(2) Uani 1 1 d . U
C4 C 0.541(3) 0.3815(7) 0.7724(6) 0.027(3) Uani 1 1 d . U
C6 C 1.018(3) 0.3936(7) 0.6746(5) 0.027(3) Uani 1 1 d . U
C7 C 0.9877(18) 0.3588(4) 0.5803(3) 0.025(3) Uani 1 1 d G U
C8 C 1.0924(17) 0.3982(4) 0.5432(4) 0.032(4) Uani 1 1 d G U
H8 H 1.1873 0.4331 0.5541 0.038 Uiso 1 1 calc R U
C9 C 1.0584(17) 0.3866(5) 0.4903(3) 0.033(4) Uani 1 1 d G U
H9 H 1.1300 0.4136 0.4650 0.039 Uiso 1 1 calc R U
C10 C 0.9195(17) 0.3356(5) 0.4744(3) 0.025(3) Uani 1 1 d G U
H10 H 0.8962 0.3276 0.4383 0.030 Uiso 1 1 calc R U
C11 C 0.8148(16) 0.2962(4) 0.5114(4) 0.029(3) Uani 1 1 d G U
H11 H 0.7199 0.2613 0.5006 0.035 Uiso 1 1 calc R U
C12 C 0.8488(17) 0.3078(4) 0.5644(3) 0.022(3) Uani 1 1 d G U
C13 C 0.7386(15) 0.2644(4) 0.6049(4) 0.023(3) Uani 1 1 d G U
C14 C 0.8177(14) 0.2007(5) 0.6139(4) 0.029(3) Uani 1 1 d G U
H14 H 0.9432 0.1851 0.5954 0.035 Uiso 1 1 calc R U
C15 C 0.7133(18) 0.1598(4) 0.6499(4) 0.034(4) Uani 1 1 d G U
H15 H 0.7674 0.1162 0.6561 0.041 Uiso 1 1 calc R U
C16 C 0.5297(17) 0.1826(4) 0.6770(3) 0.031(3) Uani 1 1 d G U
H16 H 0.4583 0.1547 0.7016 0.037 Uiso 1 1 calc R U
C17 C 0.4505(15) 0.2463(5) 0.6681(4) 0.035(4) Uani 1 1 d G U
H17 H 0.3251 0.2619 0.6866 0.042 Uiso 1 1 calc R U
C18 C 0.5550(16) 0.2873(4) 0.6320(4) 0.032(4) Uani 1 1 d G U
H18 H 0.5009 0.3308 0.6259 0.039 Uiso 1 1 calc R U
C19 C 0.2967(16) 0.2304(5) 0.8339(4) 0.027(3) Uani 1 1 d G U
C20 C 0.1279(18) 0.2631(3) 0.8077(4) 0.032(3) Uani 1 1 d G U
H20 H 0.1084 0.3095 0.8122 0.038 Uiso 1 1 calc R U
C21 C -0.0124(17) 0.2278(5) 0.7749(4) 0.040(4) Uani 1 1 d G U
H21 H -0.1278 0.2502 0.7570 0.048 Uiso 1 1 calc R U
C22 C 0.0161(18) 0.1599(5) 0.7683(4) 0.039(4) Uani 1 1 d G U
H22 H -0.0798 0.1358 0.7459 0.047 Uiso 1 1 calc R U
C23 C 0.1849(19) 0.1272(4) 0.7945(4) 0.033(3) Uani 1 1 d G U
H23 H 0.2044 0.0807 0.7900 0.040 Uiso 1 1 calc R U
C24 C 0.3252(16) 0.1624(5) 0.8273(4) 0.031(3) Uani 1 1 d G U
H24 H 0.4406 0.1401 0.8452 0.037 Uiso 1 1 calc R U
C25 C 0.4468(17) 0.2658(5) 0.8726(3) 0.028(3) Uani 1 1 d G U
C26 C 0.5566(17) 0.3240(5) 0.8595(3) 0.027(3) Uani 1 1 d G U
C27 C 0.6897(19) 0.3554(5) 0.8962(4) 0.038(4) Uani 1 1 d G U
H27 H 0.7648 0.3952 0.8872 0.046 Uiso 1 1 calc R U
C28 C 0.713(2) 0.3287(6) 0.9459(4) 0.044(5) Uani 1 1 d G U
H28 H 0.8039 0.3502 0.9710 0.052 Uiso 1 1 calc R U
C29 C 0.603(2) 0.2704(5) 0.9590(3) 0.043(5) Uani 1 1 d G U
H29 H 0.6191 0.2521 0.9930 0.051 Uiso 1 1 calc R U
C30 C 0.470(2) 0.2390(4) 0.9224(4) 0.035(4) Uani 1 1 d G U
H30 H 0.3950 0.1992 0.9313 0.043 Uiso 1 1 calc R U
C31 C 0.9930(18) 0.4798(5) 0.8178(3) 0.027(3) Uani 1 1 d G U
C32 C 0.8067(16) 0.5170(5) 0.8297(3) 0.027(3) Uani 1 1 d G U
H32 H 0.7004 0.5261 0.8033 0.033 Uiso 1 1 calc R U
C33 C 0.7758(14) 0.5411(5) 0.8801(4) 0.028(3) Uani 1 1 d G U
H33 H 0.6484 0.5666 0.8881 0.033 Uiso 1 1 calc R U
C34 C 0.9312(17) 0.5279(6) 0.9186(3) 0.032(4) Uani 1 1 d G U
H34 H 0.9101 0.5444 0.9530 0.039 Uiso 1 1 calc R U
C35 C 1.1176(15) 0.4907(6) 0.9067(4) 0.033(4) Uani 1 1 d G U
H35 H 1.2238 0.4817 0.9331 0.039 Uiso 1 1 calc R U
C36 C 1.1485(15) 0.4666(5) 0.8564(4) 0.031(3) Uani 1 1 d G U
H36 H 1.2758 0.4412 0.8483 0.037 Uiso 1 1 calc R U
C37 C 0.4550(16) 0.4988(5) 0.6437(3) 0.023(3) Uani 1 1 d G U
C38 C 0.2592(14) 0.5341(5) 0.6389(4) 0.030(3) Uani 1 1 d G U
H38 H 0.1541 0.5334 0.6664 0.036 Uiso 1 1 calc R U
C39 C 0.2173(13) 0.5706(5) 0.5939(4) 0.034(3) Uani 1 1 d G U
H39 H 0.0835 0.5948 0.5906 0.041 Uiso 1 1 calc R U
C40 C 0.3711(17) 0.5717(5) 0.5536(3) 0.034(3) Uani 1 1 d G U
H40 H 0.3424 0.5966 0.5228 0.040 Uiso 1 1 calc R U
C41 C 0.5668(15) 0.5363(6) 0.5584(3) 0.031(3) Uani 1 1 d G U
H41 H 0.6719 0.5371 0.5309 0.038 Uiso 1 1 calc R U
C42 C 0.6088(13) 0.4999(5) 0.6034(4) 0.034(4) Uani 1 1 d G U
H42 H 0.7425 0.4757 0.6066 0.041 Uiso 1 1 calc R U

loop_
_atom_site_aniso_label
_atom_site_aniso_U_11
_atom_site_aniso_U_22
_atom_site_aniso_U_33
_atom_site_aniso_U_23
_atom_site_aniso_U_13
_atom_site_aniso_U_12
Au1 0.0213(3) 0.0245(2) 0.0225(3) 0.00243(19) 0.0008(3) -0.0006(4)
Au2 0.0220(3) 0.0269(3) 0.0209(3) -0.00331(19) 0.0013(3) -0.0021(3)
N3 0.023(3) 0.023(3) 0.024(3) 0.0001(13) -0.0006(13) -0.0004(13)
N5 0.015(5) 0.031(6) 0.033(5) -0.009(5) 0.002(6) 0.001(6)
C4 0.026(3) 0.027(3) 0.027(3) 0.0003(13) -0.0008(13) 0.0002(13)
C6 0.025(8) 0.035(7) 0.021(6) 0.001(5) 0.001(8) -0.002(8)
C7 0.021(7) 0.031(7) 0.023(5) 0.000(5) -0.004(7) -0.002(7)
C8 0.042(9) 0.021(7) 0.033(7) -0.002(6) 0.000(7) -0.008(6)
C9 0.037(10) 0.032(8) 0.028(7) 0.004(6) 0.001(7) 0.001(6)
C10 0.024(7) 0.030(8) 0.021(7) -0.001(6) 0.000(6) 0.005(5)
C11 0.032(9) 0.030(8) 0.026(7) -0.003(6) -0.003(7) -0.005(6)
C12 0.024(7) 0.019(7) 0.022(6) -0.003(5) 0.006(6) 0.000(5)
C13 0.018(7) 0.028(7) 0.024(8) 0.002(6) -0.001(6) -0.004(6)
C14 0.034(9) 0.033(8) 0.021(8) -0.003(6) -0.002(6) 0.000(6)
C15 0.041(9) 0.032(8) 0.030(9) 0.008(7) -0.008(7) 0.004(7)
C16 0.026(8) 0.038(7) 0.028(7) 0.006(6) -0.015(6) -0.019(6)
C17 0.040(10) 0.037(7) 0.028(8) -0.011(6) 0.015(7) -0.007(6)
C18 0.032(9) 0.034(7) 0.031(8) -0.007(6) 0.013(7) -0.004(6)
C19 0.034(8) 0.029(7) 0.017(8) 0.002(6) 0.006(6) 0.003(6)
C20 0.026(8) 0.030(8) 0.039(10) 0.005(7) 0.001(7) 0.003(6)
C21 0.035(9) 0.043(7) 0.043(9) 0.007(7) -0.010(8) 0.005(9)
C22 0.033(9) 0.061(8) 0.025(7) -0.009(7) -0.010(7) -0.002(9)
C23 0.042(9) 0.030(8) 0.027(9) 0.005(6) 0.004(7) 0.000(6)
C24 0.036(9) 0.025(7) 0.032(9) 0.005(7) -0.009(7) 0.004(6)
C25 0.036(9) 0.027(7) 0.021(7) -0.001(5) 0.002(6) -0.002(6)
C26 0.020(8) 0.032(7) 0.028(6) 0.007(5) -0.001(6) 0.002(6)
C27 0.045(10) 0.042(10) 0.028(8) 0.005(7) -0.006(7) -0.008(8)
C28 0.067(13) 0.033(9) 0.031(8) 0.004(7) -0.010(9) -0.023(9)
C29 0.069(13) 0.029(9) 0.030(9) 0.007(7) -0.014(8) -0.012(8)
C30 0.049(11) 0.031(7) 0.026(7) 0.012(6) -0.016(8) -0.012(8)
C31 0.039(8) 0.015(5) 0.027(6) -0.006(5) 0.006(7) -0.002(7)
C32 0.030(8) 0.031(8) 0.022(7) 0.001(6) 0.001(6) 0.006(6)
C33 0.025(7) 0.034(9) 0.024(7) -0.005(6) 0.002(6) 0.004(6)
C34 0.037(9) 0.037(9) 0.023(7) -0.002(6) -0.001(6) 0.004(7)
C35 0.039(9) 0.027(8) 0.032(8) -0.002(7) 0.000(7) 0.008(7)
C36 0.023(7) 0.037(9) 0.032(8) -0.007(7) 0.003(6) 0.009(6)
C37 0.027(8) 0.019(6) 0.024(7) -0.003(5) -0.002(6) -0.009(5)
C38 0.023(7) 0.032(8) 0.035(8) 0.004(7) -0.003(6) 0.000(6)
C39 0.031(7) 0.034(9) 0.037(9) -0.001(7) -0.009(6) -0.001(7)
C40 0.048(9) 0.027(9) 0.026(8) -0.004(7) -0.002(6) -0.011(7)
C41 0.034(8) 0.038(9) 0.021(7) -0.007(6) 0.006(6) -0.010(6)
C42 0.038(9) 0.032(9) 0.032(9) -0.003(7) 0.001(6) 0.000(7)

loop_
_atom_type_symbol
_atom_type_description
_atom_type_scat_dispersion_real
_atom_type_scat_dispersion_imag
_atom_type_scat_source
C C 0.0033 0.0016
;
International Tables for Crystallography
(Vol. C, Tables 4.2.6.8 and 6.1.1.4)
;
H H 0.0000 0.0000
;
International Tables for Crystallography
(Vol. C, Table 6.1.1.4)
;
Au Au -2.0133 8.8022
;
International Tables for Crystallography
(Vol. C, Tables 4.2.6.8 and 6.1.1.4)
;
N N 0.0061 0.0033
;
International Tables for Crystallography
(Vol. C, Tables 4.2.6.8 and 6.1.1.4)
;

loop_
_geom_angle_atom_site_label_1
_geom_angle_atom_site_label_2
_geom_angle_atom_site_label_3
_geom_angle
_geom_angle_site_symmetry_1
_geom_angle_site_symmetry_3
C4 Au1 C37 177.2(5) . .
C4 Au1 Au2 81.0(5) . 1_455
C37 Au1 Au2 96.7(3) . 1_455
C4 Au1 Au2 69.7(5) . .
C37 Au1 Au2 113.0(3) . .
Au2 Au1 Au2 146.12(2) 1_455 .
C6 Au2 C31 176.2(6) . .
C6 Au2 Au1 75.0(5) . 1_655
C31 Au2 Au1 108.4(3) . 1_655
C6 Au2 Au1 76.2(5) . .
C31 Au2 Au1 100.1(3) . .
Au1 Au2 Au1 146.11(2) 1_655 .
C4 N3 C26 171.8(14) . .
C6 N5 C7 173.0(14) . .
N3 C4 Au1 171.9(14) . .
N5 C6 Au2 174.1(14) . .
N5 C7 C12 120.9(8) . .
N5 C7 C8 118.9(8) . .
C12 C7 C8 120.0 . .
C9 C8 C7 120.0 . .
C10 C9 C8 120.0 . .
C9 C10 C11 120.0 . .
C10 C11 C12 120.0 . .
C11 C12 C7 120.0 . .
C11 C12 C13 120.4(7) . .
C7 C12 C13 119.6(7) . .
C18 C13 C14 120.0 . .
C18 C13 C12 120.4(7) . .
C14 C13 C12 119.6(7) . .
C13 C14 C15 120.0 . .
C16 C15 C14 120.0 . .
C17 C16 C15 120.0 . .
C16 C17 C18 120.0 . .
C13 C18 C17 120.0 . .
C20 C19 C24 120.0 . .
C20 C19 C25 122.2(7) . .
C24 C19 C25 117.7(7) . .
C19 C20 C21 120.0 . .
C22 C21 C20 120.0 . .
C23 C22 C21 120.0 . .
C22 C23 C24 120.0 . .
C23 C24 C19 120.0 . .
C26 C25 C30 120.0 . .
C26 C25 C19 121.6(7) . .
C30 C25 C19 118.4(7) . .
N3 C26 C27 118.0(8) . .
N3 C26 C25 122.0(8) . .
C27 C26 C25 120.0 . .
C26 C27 C28 120.0 . .
C29 C28 C27 120.0 . .
C30 C29 C28 120.0 . .
C29 C30 C25 120.0 . .
C36 C31 C32 120.0 . .
C36 C31 Au2 120.5(5) . .
C32 C31 Au2 119.1(5) . .
C31 C32 C33 120.0 . .
C32 C33 C34 120.0 . .
C35 C34 C33 120.0 . .
C34 C35 C36 120.0 . .
C31 C36 C35 120.0 . .
C38 C37 C42 120.0 . .
C38 C37 Au1 119.3(5) . .
C42 C37 Au1 120.6(5) . .
C37 C38 C39 120.0 . .
C40 C39 C38 120.0 . .
C41 C40 C39 120.0 . .
C42 C41 C40 120.0 . .
C41 C42 C37 120.0 . .

loop_
_geom_bond_atom_site_label_1
_geom_bond_atom_site_label_2
_geom_bond_distance
_geom_bond_site_symmetry_2
Au1 C4 2.009(14) .
Au1 C37 2.079(7) .
Au1 Au2 3.1088(8) 1_455
Au1 Au2 3.2310(8) .
Au2 C6 1.992(14) .
Au2 C31 2.069(7) .
Au2 Au1 3.1089(8) 1_655
N3 C4 1.150(17) .
N3 C26 1.372(13) .
N5 C6 1.148(17) .
N5 C7 1.379(13) .
C7 C12 1.3899 .
C7 C8 1.3900 .
C8 C9 1.3899 .
C9 C10 1.3898 .
C10 C11 1.3899 .
C11 C12 1.3899 .
C12 C13 1.512(9) .
C13 C18 1.3900 .
C13 C14 1.3900 .
C14 C15 1.3901 .
C15 C16 1.3899 .
C16 C17 1.3898 .
C17 C18 1.3902 .
C19 C20 1.3901 .
C19 C24 1.3901 .
C19 C25 1.523(10) .
C20 C21 1.3902 .
C21 C22 1.3899 .
C22 C23 1.3899 .
C23 C24 1.3900 .
C25 C26 1.3900 .
C25 C30 1.3900 .
C26 C27 1.3899 .
C27 C28 1.3902 .
C28 C29 1.3901 .
C29 C30 1.3899 .
C31 C36 1.3899 .
C31 C32 1.3900 .
C32 C33 1.3900 .
C33 C34 1.3900 .
C34 C35 1.3900 .
C35 C36 1.3902 .
C37 C38 1.3899 .
C37 C42 1.3902 .
C38 C39 1.3901 .
C39 C40 1.3901 .
C40 C41 1.3900 .
C41 C42 1.3898 .
